data_7157191
loop_
_publ_author_name
'Zhang, Dan'
'Liu, Junwen'
'Kang, Zhenghui'
'Qiu, Huang'
'Hu, Wenhao'

_publ_section_title
;
 A rhodium-catalysed three-component reaction to access C1-substituted
 tetrahydroisoquinolines
;
_journal_name_full 'Organic &amp; Biomolecular Chemistry'
_journal_paper_doi 10.1039/C9OB02303H
_journal_year 2019
_chemical_formula_moiety 'C26 H26 Br N3 O3'
_chemical_formula_sum 'C26 H26 Br N3 O3'
_chemical_formula_weight 508.41
_space_group_crystal_system monoclinic
_space_group_IT_number 14
_space_group_name_Hall '-P 2ybc'
_space_group_name_H-M_alt 'P 1 21/c 1'
_atom_sites_solution_hydrogens geom
_atom_sites_solution_primary dual
_audit_creation_date 2019-03-25
_audit_creation_method
;
Olex2 1.2
(compiled 2018.05.29 svn.r3508 for OlexSys, GUI svn.r5506)
;
_audit_update_record
;
2019-10-12 deposited with the CCDC.	2019-11-08 downloaded from the CCDC.
;
_cell_angle_alpha 90
_cell_angle_beta 111.380(2)
_cell_angle_gamma 90
_cell_formula_units_Z 4
_cell_length_a 14.9877(2)
_cell_length_b 8.49500(10)
_cell_length_c 19.3047(3)
_cell_measurement_reflns_used 9901
_cell_measurement_temperature 100.00(10)
_cell_measurement_theta_max 76.2160
_cell_measurement_theta_min 3.1670
_cell_volume 2288.74(6)
_computing_cell_refinement 'CrysAlisPro 1.171.39.46 (Rigaku OD, 2018)'
_computing_data_collection 'CrysAlisPro 1.171.39.46 (Rigaku OD, 2018)'
_computing_data_reduction 'CrysAlisPro 1.171.39.46 (Rigaku OD, 2018)'
_computing_molecular_graphics 'Olex2 (Dolomanov et al., 2009)'
_computing_publication_material 'Olex2 (Dolomanov et al., 2009)'
_computing_structure_refinement 'ShelXL (Sheldrick, 2015)'
_computing_structure_solution 'ShelXT (Sheldrick, 2015)'
_diffrn_ambient_environment N~2~
_diffrn_ambient_temperature 100.00(10)
_diffrn_detector 'CCD plate'
_diffrn_detector_type HyPix
_diffrn_measured_fraction_theta_full 0.997
_diffrn_measured_fraction_theta_max 0.938
_diffrn_measurement_details
;
List of Runs (angles in degrees, time in seconds):

  # Type    Start    End  Width  t~exp~   \w     \q     \k     \f   Frames
#--------------------------------------------------------------------------
  1  \w    -99.00 -74.00   0.50    0.05    --  -46.62 -57.00  10.00   50
  2  \w    -63.00  26.00   0.50    0.05    --  -46.62  57.00 151.00  178
  3  \w    -24.00  45.00   0.50    0.05    --   46.62 -57.00  10.00  138
  4  \w     43.00 100.00   0.50    0.05    --   46.62  57.00 151.00  114
  5  \w   -170.00 -88.00   0.50    0.05    -- -100.00 -57.00  10.00  164
  6  \w   -116.00 -27.00   0.50    0.05    -- -100.00  57.00 151.00  178
  7  \w     42.00  68.00   0.50    0.05    --  107.00 -57.00  10.00   52
  8  \w    108.00 135.00   0.50    0.05    --  107.00  57.00 151.00   54
  9  \w   -117.00 -72.00   0.50    0.05    --  -46.62-125.00-180.00   90
 10  \w   -118.00 -72.00   0.50    0.05    --  -46.62-125.00 150.00   92
 11  \w   -137.00 -85.00   0.50    0.05    -- -100.00 -15.00 -90.00  104
 12  \w   -160.00-122.00   0.50    0.05    -- -100.00 -94.00  90.00   76
 13  \w   -117.00 -91.00   0.50    0.05    -- -100.00  61.00   0.00   52
 14  \w    -69.00 -35.00   0.50    0.05    -- -100.00  61.00   0.00   68
 15  \w   -115.00 -28.00   0.50    0.05    -- -100.00  30.00 150.00  174
 16  \w   -114.00 -40.00   0.50    0.05    -- -100.00  15.00 -30.00  148
 17  \w     47.00  73.00   0.50    0.05    --  107.00 -94.00-120.00   52
 18  \w     35.00 101.00   0.50    0.05    --  107.00 -94.00-150.00  132
;
_diffrn_measurement_device 'four-circle diffractometer'
_diffrn_measurement_device_type 'XtaLAB Synergy R, DW system, HyPix'
_diffrn_measurement_method '\w scans'
_diffrn_orient_matrix_type 'CrysAlisPro convention (1999,Acta A55,543-557)'
_diffrn_orient_matrix_UB_11 -0.0604594000
_diffrn_orient_matrix_UB_12 -0.0200750000
_diffrn_orient_matrix_UB_13 0.0490541000
_diffrn_orient_matrix_UB_21 0.0722153000
_diffrn_orient_matrix_UB_22 -0.1223782000
_diffrn_orient_matrix_UB_23 0.0477436000
_diffrn_orient_matrix_UB_31 0.0575416000
_diffrn_orient_matrix_UB_32 0.1324602000
_diffrn_orient_matrix_UB_33 0.0514919000
_diffrn_radiation_monochromator mirror
_diffrn_radiation_probe x-ray
_diffrn_radiation_type CuK\a
_diffrn_radiation_wavelength 1.54184
_diffrn_reflns_av_R_equivalents 0.0427
_diffrn_reflns_av_unetI/netI 0.0392
_diffrn_reflns_Laue_measured_fraction_full 0.997
_diffrn_reflns_Laue_measured_fraction_max 0.938
_diffrn_reflns_limit_h_max 18
_diffrn_reflns_limit_h_min -18
_diffrn_reflns_limit_k_max 10
_diffrn_reflns_limit_k_min -8
_diffrn_reflns_limit_l_max 24
_diffrn_reflns_limit_l_min -23
_diffrn_reflns_number 15072
_diffrn_reflns_point_group_measured_fraction_full 0.997
_diffrn_reflns_point_group_measured_fraction_max 0.938
_diffrn_reflns_theta_full 67.684
_diffrn_reflns_theta_max 76.512
_diffrn_reflns_theta_min 3.167
_diffrn_source 'Rotating-anode X-ray tube'
_diffrn_source_type 'Rigaku (Cu) X-ray Source'
_exptl_absorpt_coefficient_mu 2.724
_exptl_absorpt_correction_T_max 1.00000
_exptl_absorpt_correction_T_min 0.50410
_exptl_absorpt_correction_type multi-scan
_exptl_absorpt_process_details
;
CrysAlisPro 1.171.39.46 (Rigaku Oxford Diffraction, 2018)
Empirical absorption correction using spherical harmonics,
 implemented in SCALE3 ABSPACK scaling algorithm.
;
_exptl_crystal_colour colourless
_exptl_crystal_colour_primary colourless
_exptl_crystal_density_diffrn 1.475
_exptl_crystal_description block
_exptl_crystal_F_000 1048
_exptl_crystal_size_max 0.3
_exptl_crystal_size_mid 0.2
_exptl_crystal_size_min 0.1
_refine_diff_density_max 0.888
_refine_diff_density_min -0.792
_refine_diff_density_rms 0.085
_refine_ls_extinction_method none
_refine_ls_goodness_of_fit_ref 1.098
_refine_ls_hydrogen_treatment constr
_refine_ls_matrix_type full
_refine_ls_number_parameters 299
_refine_ls_number_reflns 4519
_refine_ls_number_restraints 0
_refine_ls_restrained_S_all 1.098
_refine_ls_R_factor_all 0.0483
_refine_ls_R_factor_gt 0.0435
_refine_ls_shift/su_max 0.001
_refine_ls_shift/su_mean 0.000
_refine_ls_structure_factor_coef Fsqd
_refine_ls_weighting_details 'w=1/[\s^2^(Fo^2^)+(0.0602P)^2^+2.2579P] where P=(Fo^2^+2Fc^2^)/3'
_refine_ls_weighting_scheme calc
_refine_ls_wR_factor_gt 0.1140
_refine_ls_wR_factor_ref 0.1172
_reflns_Friedel_coverage 0.000
_reflns_number_gt 4067
_reflns_number_total 4519
_reflns_threshold_expression 'I > 2\s(I)'
_cod_data_source_file c9ob02303h2.cif
_cod_data_source_block liujw_190322_3
_cod_database_code 7157191
_shelx_shelxl_version_number 2016/6
_shelx_space_group_comment
;
The symmetry employed for this shelxl refinement is uniquely defined
by the following loop, which should always be used as a source of
symmetry information in preference to the above space-group names.
They are only intended as comments.
;
_shelx_estimated_absorpt_t_max 0.772
_shelx_estimated_absorpt_t_min 0.495
_reflns_odcompleteness_completeness 99.89
_reflns_odcompleteness_iscentric 1
_reflns_odcompleteness_theta 66.97
_olex2_refinement_description
;
1. Fixed Uiso
 At 1.2 times of:
  All C(H) groups, All C(H,H) groups, All N(H) groups
 At 1.5 times of:
  All C(H,H,H) groups
2.a Ternary CH refined with riding coordinates:
 C2(H2), C14(H14)
2.b Secondary CH2 refined with riding coordinates:
 C9(H9A,H9B), C10(H10A,H10B), C17(H17A,H17B)
2.c Aromatic/amide H refined with riding coordinates:
 N11(H11), N20(H20), C29(H29), C31(H31), C25(H25), C33(H33), C4(H4), C32(H32),
 C22(H22), C30(H30), C7(H7), C5(H5), C6(H6), C23(H23), C24(H24)
2.d Idealised Me refined as rotating group:
 C18(H18A,H18B,H18C)
;
_olex2_submission_special_instructions 'No special instructions were received'
_oxdiff_exptl_absorpt_empirical_details
;
Empirical correction (ABSPACK) includes:
- Absorption correction using spherical harmonics
- Frame scaling
;
_oxdiff_exptl_absorpt_empirical_full_max 2.094
_oxdiff_exptl_absorpt_empirical_full_min 0.453

loop_
_space_group_symop_operation_xyz
'x, y, z'
'-x, y+1/2, -z+1/2'
'-x, -y, -z'
'x, -y-1/2, z-1/2'

loop_
_atom_site_label
_atom_site_type_symbol
_atom_site_fract_x
_atom_site_fract_y
_atom_site_fract_z
_atom_site_U_iso_or_equiv
_atom_site_adp_type
_atom_site_occupancy
_atom_site_site_symmetry_order
_atom_site_calc_flag
_atom_site_refinement_flags_posn
Br27 Br 0.29377(2) 0.93361(3) 0.79375(2) 0.02883(12) Uani 1 1 d .
O13 O 0.22002(13) 0.9989(2) 0.58123(10) 0.0259(4) Uani 1 1 d .
O16 O 0.37147(14) 0.7358(2) 0.58341(10) 0.0309(4) Uani 1 1 d .
O19 O 0.31732(15) 0.5128(2) 0.51814(11) 0.0341(5) Uani 1 1 d .
N1 N 0.12712(14) 0.7223(2) 0.56969(11) 0.0209(4) Uani 1 1 d .
N11 N 0.14484(15) 0.7912(2) 0.50988(11) 0.0227(4) Uani 1 1 d .
H11 H 0.127102 0.745208 0.467312 0.027 Uiso 1 1 calc R
N20 N 0.29192(14) 0.6703(2) 0.68546(11) 0.0213(4) Uani 1 1 d .
H20 H 0.247070 0.732923 0.685975 0.026 Uiso 1 1 calc R
C3 C 0.11296(18) 0.4578(3) 0.62100(13) 0.0205(5) Uani 1 1 d .
C28 C 0.20521(17) 0.9999(3) 0.45401(14) 0.0218(5) Uani 1 1 d .
C2 C 0.16247(18) 0.5590(3) 0.58067(14) 0.0200(5) Uani 1 1 d .
H2 H 0.150455 0.512281 0.531672 0.024 Uiso 1 1 calc R
C12 C 0.19091(18) 0.9331(3) 0.52081(15) 0.0216(5) Uani 1 1 d .
C15 C 0.32300(18) 0.6007(3) 0.56851(14) 0.0236(5) Uani 1 1 d .
C29 C 0.22156(17) 1.1622(3) 0.45375(14) 0.0230(5) Uani 1 1 d .
H29 H 0.221477 1.223946 0.493520 0.028 Uiso 1 1 calc R
C14 C 0.27274(18) 0.5651(3) 0.62355(14) 0.0208(5) Uani 1 1 d .
H14 H 0.293023 0.459697 0.643861 0.025 Uiso 1 1 calc R
C31 C 0.23856(18) 1.1392(3) 0.33498(14) 0.0270(5) Uani 1 1 d .
H31 H 0.249220 1.185888 0.295103 0.032 Uiso 1 1 calc R
C25 C 0.47802(19) 0.7967(3) 0.86240(15) 0.0275(5) Uani 1 1 d .
H25 H 0.485295 0.872155 0.898952 0.033 Uiso 1 1 calc R
C33 C 0.20720(18) 0.9079(3) 0.39437(14) 0.0239(5) Uani 1 1 d .
H33 H 0.197693 0.799724 0.394415 0.029 Uiso 1 1 calc R
C21 C 0.37874(17) 0.6761(3) 0.74422(14) 0.0212(5) Uani 1 1 d .
C9 C 0.02127(18) 0.6923(3) 0.63770(15) 0.0259(5) Uani 1 1 d .
H9A H 0.065904 0.749726 0.679385 0.031 Uiso 1 1 calc R
H9B H -0.042975 0.710624 0.636892 0.031 Uiso 1 1 calc R
C4 C 0.13390(18) 0.2978(3) 0.62888(14) 0.0239(5) Uani 1 1 d .
H4 H 0.180146 0.257155 0.612240 0.029 Uiso 1 1 calc R
C8 C 0.04373(18) 0.5194(3) 0.64674(14) 0.0231(5) Uani 1 1 d .
C32 C 0.22342(19) 0.9787(3) 0.33515(15) 0.0266(5) Uani 1 1 d .
H32 H 0.224109 0.917673 0.295347 0.032 Uiso 1 1 calc R
C22 C 0.45437(19) 0.5720(3) 0.75284(16) 0.0260(5) Uani 1 1 d .
H22 H 0.447488 0.495395 0.716847 0.031 Uiso 1 1 calc R
C30 C 0.23783(18) 1.2309(3) 0.39447(15) 0.0263(5) Uani 1 1 d .
H30 H 0.248315 1.338782 0.394377 0.032 Uiso 1 1 calc R
C7 C -0.00366(19) 0.4170(3) 0.67813(15) 0.0274(6) Uani 1 1 d .
H7 H -0.050349 0.456605 0.694539 0.033 Uiso 1 1 calc R
C10 C 0.02881(17) 0.7505(3) 0.56531(14) 0.0240(5) Uani 1 1 d .
H10A H -0.016118 0.694241 0.523330 0.029 Uiso 1 1 calc R
H10B H 0.014030 0.861957 0.558841 0.029 Uiso 1 1 calc R
C5 C 0.08698(19) 0.1979(3) 0.66111(14) 0.0275(5) Uani 1 1 d .
H5 H 0.102150 0.091350 0.666436 0.033 Uiso 1 1 calc R
C26 C 0.39355(18) 0.7879(3) 0.80132(14) 0.0230(5) Uani 1 1 d .
C6 C 0.01717(19) 0.2577(3) 0.68544(14) 0.0287(6) Uani 1 1 d .
H6 H -0.015307 0.191165 0.706470 0.034 Uiso 1 1 calc R
C23 C 0.5393(2) 0.5806(3) 0.81387(16) 0.0300(6) Uani 1 1 d .
H23 H 0.588564 0.510378 0.817891 0.036 Uiso 1 1 calc R
C24 C 0.55205(19) 0.6922(3) 0.86896(15) 0.0293(6) Uani 1 1 d .
H24 H 0.609278 0.697164 0.909744 0.035 Uiso 1 1 calc R
C17 C 0.4191(2) 0.7877(4) 0.53382(17) 0.0389(7) Uani 1 1 d .
H17A H 0.405746 0.898339 0.522166 0.047 Uiso 1 1 calc R
H17B H 0.394773 0.728648 0.487696 0.047 Uiso 1 1 calc R
C18 C 0.5230(2) 0.7639(5) 0.5692(2) 0.0507(9) Uani 1 1 d .
H18A H 0.554609 0.812744 0.539538 0.076 Uiso 1 1 calc GR
H18B H 0.536796 0.653199 0.573222 0.076 Uiso 1 1 calc GR
H18C H 0.545500 0.810207 0.617892 0.076 Uiso 1 1 calc GR

loop_
_atom_site_aniso_label
_atom_site_aniso_U_11
_atom_site_aniso_U_22
_atom_site_aniso_U_33
_atom_site_aniso_U_23
_atom_site_aniso_U_13
_atom_site_aniso_U_12
Br27 0.03172(18) 0.02562(17) 0.03101(18) -0.00665(10) 0.01366(13) 0.00356(10)
O13 0.0354(10) 0.0213(9) 0.0250(9) -0.0039(7) 0.0159(8) -0.0035(7)
O16 0.0310(10) 0.0379(11) 0.0283(9) -0.0011(8) 0.0159(8) -0.0120(8)
O19 0.0439(12) 0.0343(10) 0.0331(10) -0.0060(9) 0.0246(9) -0.0007(9)
N1 0.0231(10) 0.0195(10) 0.0231(10) 0.0038(8) 0.0120(8) -0.0011(8)
N11 0.0287(11) 0.0229(10) 0.0197(9) 0.0016(8) 0.0126(9) -0.0028(8)
N20 0.0194(10) 0.0228(10) 0.0241(10) -0.0043(8) 0.0107(8) 0.0012(8)
C3 0.0225(12) 0.0215(11) 0.0188(11) -0.0007(9) 0.0091(10) -0.0037(9)
C28 0.0202(12) 0.0232(12) 0.0235(12) 0.0014(10) 0.0096(10) -0.0006(9)
C2 0.0234(12) 0.0186(11) 0.0209(11) -0.0017(9) 0.0115(10) -0.0019(9)
C12 0.0213(12) 0.0195(12) 0.0276(13) 0.0002(10) 0.0131(10) 0.0019(9)
C15 0.0225(12) 0.0257(12) 0.0254(12) -0.0006(11) 0.0121(10) -0.0002(10)
C29 0.0222(12) 0.0222(12) 0.0260(12) -0.0012(10) 0.0106(10) -0.0004(9)
C14 0.0221(12) 0.0209(12) 0.0217(12) -0.0024(9) 0.0107(10) -0.0010(9)
C31 0.0253(12) 0.0342(14) 0.0237(12) 0.0063(11) 0.0117(10) -0.0008(11)
C25 0.0319(14) 0.0269(13) 0.0252(12) -0.0025(11) 0.0123(11) -0.0057(11)
C33 0.0235(12) 0.0248(12) 0.0251(12) -0.0024(10) 0.0107(10) -0.0024(10)
C21 0.0223(12) 0.0221(11) 0.0235(12) 0.0009(10) 0.0135(10) -0.0017(9)
C9 0.0237(12) 0.0292(13) 0.0290(13) -0.0001(11) 0.0144(11) 0.0012(10)
C4 0.0270(13) 0.0228(12) 0.0231(12) -0.0018(10) 0.0106(10) -0.0024(10)
C8 0.0209(12) 0.0268(12) 0.0214(11) -0.0007(10) 0.0076(10) -0.0013(10)
C32 0.0251(13) 0.0338(14) 0.0236(12) -0.0024(11) 0.0120(11) -0.0010(11)
C22 0.0264(13) 0.0255(13) 0.0282(13) -0.0018(10) 0.0125(11) 0.0021(10)
C30 0.0246(12) 0.0252(12) 0.0305(13) 0.0061(11) 0.0117(11) -0.0014(10)
C7 0.0249(13) 0.0356(14) 0.0256(13) 0.0004(11) 0.0138(11) -0.0042(11)
C10 0.0191(12) 0.0260(12) 0.0264(12) 0.0022(10) 0.0076(10) 0.0011(10)
C5 0.0326(14) 0.0229(12) 0.0254(13) 0.0008(10) 0.0086(11) -0.0043(11)
C26 0.0258(12) 0.0229(12) 0.0242(12) 0.0013(10) 0.0138(10) 0.0003(10)
C6 0.0290(14) 0.0334(14) 0.0242(12) 0.0029(11) 0.0102(11) -0.0093(11)
C23 0.0252(13) 0.0338(14) 0.0332(14) 0.0025(11) 0.0130(12) 0.0054(11)
C24 0.0245(13) 0.0332(14) 0.0277(13) 0.0040(11) 0.0064(11) -0.0014(11)
C17 0.0311(15) 0.0546(19) 0.0341(15) 0.0080(14) 0.0155(13) -0.0107(14)
C18 0.0349(17) 0.073(2) 0.051(2) 0.0098(18) 0.0237(15) -0.0003(16)

loop_
_atom_type_symbol
_atom_type_description
_atom_type_scat_dispersion_real
_atom_type_scat_dispersion_imag
_atom_type_scat_source
C C 0.0181 0.0091 'International Tables Vol C Tables 4.2.6.8 and 6.1.1.4'
H H 0.0000 0.0000 'International Tables Vol C Tables 4.2.6.8 and 6.1.1.4'
Br Br -0.6763 1.2805 'International Tables Vol C Tables 4.2.6.8 and 6.1.1.4'
N N 0.0311 0.0180 'International Tables Vol C Tables 4.2.6.8 and 6.1.1.4'
O O 0.0492 0.0322 'International Tables Vol C Tables 4.2.6.8 and 6.1.1.4'

loop_
_geom_angle_atom_site_label_1
_geom_angle_atom_site_label_2
_geom_angle_atom_site_label_3
_geom_angle
C15 O16 C17 118.6(2)
N11 N1 C2 110.20(18)
N11 N1 C10 111.86(19)
C10 N1 C2 117.66(19)
N1 N11 H11 120.7
C12 N11 N1 118.5(2)
C12 N11 H11 120.7
C14 N20 H20 118.3
C21 N20 H20 118.3
C21 N20 C14 123.3(2)
C4 C3 C2 118.4(2)
C4 C3 C8 119.4(2)
C8 C3 C2 122.1(2)
C29 C28 C12 117.2(2)
C29 C28 C33 119.4(2)
C33 C28 C12 123.4(2)
N1 C2 C3 112.87(19)
N1 C2 H2 108.2
N1 C2 C14 107.59(18)
C3 C2 H2 108.2
C3 C2 C14 111.6(2)
C14 C2 H2 108.2
O13 C12 N11 122.4(2)
O13 C12 C28 122.4(2)
N11 C12 C28 115.2(2)
O16 C15 C14 112.7(2)
O19 C15 O16 125.5(2)
O19 C15 C14 121.8(2)
C28 C29 H29 119.9
C30 C29 C28 120.1(2)
C30 C29 H29 119.9
N20 C14 C2 108.36(19)
N20 C14 C15 116.9(2)
N20 C14 H14 107.3
C2 C14 H14 107.3
C15 C14 C2 109.3(2)
C15 C14 H14 107.3
C32 C31 H31 120.0
C32 C31 C30 120.0(2)
C30 C31 H31 120.0
C26 C25 H25 120.1
C26 C25 C24 119.7(2)
C24 C25 H25 120.1
C28 C33 H33 120.1
C32 C33 C28 119.8(2)
C32 C33 H33 120.1
N20 C21 C22 123.7(2)
N20 C21 C26 119.9(2)
C22 C21 C26 116.3(2)
H9A C9 H9B 108.2
C8 C9 H9A 109.8
C8 C9 H9B 109.8
C8 C9 C10 109.6(2)
C10 C9 H9A 109.8
C10 C9 H9B 109.8
C3 C4 H4 119.5
C5 C4 C3 121.1(2)
C5 C4 H4 119.5
C3 C8 C9 119.1(2)
C7 C8 C3 118.7(2)
C7 C8 C9 122.2(2)
C31 C32 C33 120.5(2)
C31 C32 H32 119.8
C33 C32 H32 119.8
C21 C22 H22 119.3
C23 C22 C21 121.4(2)
C23 C22 H22 119.3
C29 C30 C31 120.3(2)
C29 C30 H30 119.9
C31 C30 H30 119.9
C8 C7 H7 119.2
C6 C7 C8 121.5(2)
C6 C7 H7 119.2
N1 C10 C9 107.6(2)
N1 C10 H10A 110.2
N1 C10 H10B 110.2
C9 C10 H10A 110.2
C9 C10 H10B 110.2
H10A C10 H10B 108.5
C4 C5 H5 120.1
C4 C5 C6 119.7(2)
C6 C5 H5 120.1
C25 C26 Br27 118.64(19)
C25 C26 C21 122.5(2)
C21 C26 Br27 118.82(19)
C7 C6 C5 119.5(2)
C7 C6 H6 120.3
C5 C6 H6 120.3
C22 C23 H23 119.5
C24 C23 C22 121.0(2)
C24 C23 H23 119.5
C25 C24 H24 120.5
C23 C24 C25 119.0(3)
C23 C24 H24 120.5
O16 C17 H17A 109.6
O16 C17 H17B 109.6
O16 C17 C18 110.1(3)
H17A C17 H17B 108.2
C18 C17 H17A 109.6
C18 C17 H17B 109.6
C17 C18 H18A 109.5
C17 C18 H18B 109.5
C17 C18 H18C 109.5
H18A C18 H18B 109.5
H18A C18 H18C 109.5
H18B C18 H18C 109.5

loop_
_geom_bond_atom_site_label_1
_geom_bond_atom_site_label_2
_geom_bond_distance
Br27 C26 1.906(2)
O13 C12 1.222(3)
O16 C15 1.333(3)
O16 C17 1.456(3)
O19 C15 1.204(3)
N1 N11 1.404(3)
N1 C2 1.472(3)
N1 C10 1.464(3)
N11 H11 0.8600
N11 C12 1.366(3)
N20 H20 0.8600
N20 C14 1.435(3)
N20 C21 1.381(3)
C3 C2 1.522(3)
C3 C4 1.391(3)
C3 C8 1.405(3)
C28 C12 1.494(3)
C28 C29 1.401(3)
C28 C33 1.401(4)
C2 H2 0.9800
C2 C14 1.556(4)
C15 C14 1.540(3)
C29 H29 0.9300
C29 C30 1.383(4)
C14 H14 0.9800
C31 H31 0.9300
C31 C32 1.383(4)
C31 C30 1.391(4)
C25 H25 0.9300
C25 C26 1.382(4)
C25 C24 1.390(4)
C33 H33 0.9300
C33 C32 1.389(4)
C21 C22 1.399(3)
C21 C26 1.409(3)
C9 H9A 0.9700
C9 H9B 0.9700
C9 C8 1.503(4)
C9 C10 1.525(3)
C4 H4 0.9300
C4 C5 1.386(4)
C8 C7 1.393(4)
C32 H32 0.9300
C22 H22 0.9300
C22 C23 1.386(4)
C30 H30 0.9300
C7 H7 0.9300
C7 C6 1.385(4)
C10 H10A 0.9700
C10 H10B 0.9700
C5 H5 0.9300
C5 C6 1.390(4)
C6 H6 0.9300
C23 H23 0.9300
C23 C24 1.385(4)
C24 H24 0.9300
C17 H17A 0.9700
C17 H17B 0.9700
C17 C18 1.468(4)
C18 H18A 0.9600
C18 H18B 0.9600
C18 H18C 0.9600

loop_
_geom_torsion_atom_site_label_1
_geom_torsion_atom_site_label_2
_geom_torsion_atom_site_label_3
_geom_torsion_atom_site_label_4
_geom_torsion
O16 C15 C14 N20 -5.8(3)
O16 C15 C14 C2 117.7(2)
O19 C15 C14 N20 174.2(2)
O19 C15 C14 C2 -62.2(3)
N1 N11 C12 O13 2.6(4)
N1 N11 C12 C28 -178.8(2)
N1 C2 C14 N20 47.6(2)
N1 C2 C14 C15 -80.8(2)
N11 N1 C2 C3 -157.0(2)
N11 N1 C2 C14 79.5(2)
N11 N1 C10 C9 -172.0(2)
N20 C21 C22 C23 -178.4(2)
N20 C21 C26 Br27 -2.2(3)
N20 C21 C26 C25 178.3(2)
C3 C2 C14 N20 -76.7(2)
C3 C2 C14 C15 154.9(2)
C3 C4 C5 C6 0.6(4)
C3 C8 C7 C6 1.1(4)
C28 C29 C30 C31 -0.3(4)
C28 C33 C32 C31 0.6(4)
C2 N1 N11 C12 -128.1(2)
C2 N1 C10 C9 59.0(3)
C2 C3 C4 C5 -176.1(2)
C2 C3 C8 C9 -3.2(4)
C2 C3 C8 C7 175.2(2)
C12 C28 C29 C30 178.3(2)
C12 C28 C33 C32 -178.3(2)
C15 O16 C17 C18 -105.4(3)
C29 C28 C12 O13 -22.3(4)
C29 C28 C12 N11 159.2(2)
C29 C28 C33 C32 -1.3(4)
C14 N20 C21 C22 -5.4(4)
C14 N20 C21 C26 177.1(2)
C33 C28 C12 O13 154.8(2)
C33 C28 C12 N11 -23.8(3)
C33 C28 C29 C30 1.1(4)
C21 N20 C14 C2 164.8(2)
C21 N20 C14 C15 -71.2(3)
C21 C22 C23 C24 0.5(4)
C9 C8 C7 C6 179.4(3)
C4 C3 C2 N1 174.3(2)
C4 C3 C2 C14 -64.4(3)
C4 C3 C8 C9 -179.7(2)
C4 C3 C8 C7 -1.4(4)
C4 C5 C6 C7 -0.9(4)
C8 C3 C2 N1 -2.3(3)
C8 C3 C2 C14 119.0(2)
C8 C3 C4 C5 0.6(4)
C8 C9 C10 N1 -60.2(3)
C8 C7 C6 C5 0.1(4)
C32 C31 C30 C29 -0.3(4)
C22 C21 C26 Br27 -179.87(18)
C22 C21 C26 C25 0.7(4)
C22 C23 C24 C25 0.0(4)
C30 C31 C32 C33 0.2(4)
C10 N1 N11 C12 99.0(2)
C10 N1 C2 C3 -27.1(3)
C10 N1 C2 C14 -150.7(2)
C10 C9 C8 C3 34.7(3)
C10 C9 C8 C7 -143.6(2)
C26 C25 C24 C23 -0.2(4)
C26 C21 C22 C23 -0.8(4)
C24 C25 C26 Br27 -179.6(2)
C24 C25 C26 C21 -0.2(4)
C17 O16 C15 O19 2.6(4)
C17 O16 C15 C14 -177.4(2)
